data_1526071
loop_
_publ_author_name
'Gaeberlein, P.O.G.'

_publ_section_title
;
 Solid solution compositions of Pb3 (Sr, Ca)5 Cu Oy and refinement with
 the Rietveld method
;
_journal_name_full 'Materials Science Forum'
_journal_page_first 846
_journal_page_last 851
_journal_volume 321
_journal_year 2000
_chemical_formula_sum 'Ca Cu O10.62 Pb3 Sr4'
_chemical_name_systematic 'Pb3 Sr4 Ca Cu O10.62'
_space_group_IT_number 189
_symmetry_space_group_name_Hall 'P -6 -2'
_symmetry_space_group_name_H-M 'P -6 2 m'
_cell_angle_alpha 90
_cell_angle_beta 90
_cell_angle_gamma 120
_cell_formula_units_Z 1
_cell_length_a 10.054
_cell_length_b 10.054
_cell_length_c 3.528
_cell_volume 308.842
_citation_journal_id_ASTM MSFOEP
_cod_data_source_file Gaeberlein_MSFOEP_2000_347.cif
_cod_data_source_block Ca1Cu1O10.62Pb3Sr4
_cod_original_cell_volume 308.8424
_cod_original_formula_sum 'Ca1 Cu1 O10.62 Pb3 Sr4'
_cod_database_code 1526071

loop_
_symmetry_equiv_pos_as_xyz
x,y,z
-x+y,-x,-z
-y,x-y,z
x,y,-z
-x+y,-x,z
-y,x-y,-z
y,x,z
x-y,-y,-z
-x,-x+y,z
y,x,-z
x-y,-y,z
-x,-x+y,-z

loop_
_atom_site_label
_atom_site_type_symbol
_atom_site_fract_x
_atom_site_fract_y
_atom_site_fract_z
_atom_site_occupancy
_atom_site_U_iso_or_equiv
O2 O-2 0.45768 0 0.5 1 0.0
Cu2 Cu+2 0 0 0 0.53 0.0
Ca1 Ca+2 0.70362 0 0.5 0.333 0.0
Pb2 Pb+4 0.3378 0 0 0.54 0.0
Sr1 Sr+2 0.3333 0.6667 0.5 1 0.0
O3 O-2 0.25743 0.44661 0 1 0.0
Cu1 Cu+2 0 0 0.5 0.47 0.0
O1 O-2 0.18276 0 0.5 0.54 0.0
Sr2 Sr+2 0.70362 0 0.5 0.667 0.0
Pb1 Pb+2 0.3378 0 0 0.46 0.0
